data_7239441
loop_
_publ_author_name
'Amacher, Anneliese'
'Luo, Hewei'
'Liu, Zitong'
'Bircher, Martin'
'Cascella, Michele'
'Hauser, J\"urg'
'Decurtins, Silvio'
'Zhang, Deqing'
'Liu, Shi-Xia'

_publ_section_title
;
 Electronic tuning effects via cyano substitution of a fused
 tetrathiafulvalene--benzothiadiazole dyad for ambipolar transport
 properties
;
_journal_issue 6
_journal_name_full 'RSC Adv.'
_journal_page_first 2873
_journal_paper_doi 10.1039/C3RA46784H
_journal_volume 4
_journal_year 2014
_chemical_formula_moiety 'C18 H14 N4 S7'
_chemical_formula_sum 'C18 H14 N4 S7'
_chemical_formula_weight 510.75
_space_group_IT_number 2
_space_group_name_Hall '-P 1'
_space_group_name_H-M_alt 'P -1'
_symmetry_cell_setting triclinic
_symmetry_Int_Tables_number 2
_symmetry_space_group_name_Hall '-P 1'
_symmetry_space_group_name_H-M 'P -1'
_atom_sites_solution_hydrogens geom
_audit_creation_method SHELXL-97
_cell_angle_alpha 71.456(11)
_cell_angle_beta 87.369(7)
_cell_angle_gamma 78.324(8)
_cell_formula_units_Z 2
_cell_length_a 5.2159(3)
_cell_length_b 12.5664(17)
_cell_length_c 17.7605(19)
_cell_measurement_reflns_used 2635
_cell_measurement_temperature 173(2)
_cell_measurement_theta_max 26.12
_cell_measurement_theta_min 3.979
_cell_volume 1080.6(2)
_computing_cell_refinement
;
        CrysAlisPro, Agilent Technologies,
        Version 1.171.36.28 (release 01-02-2013 CrysAlis171 .NET)
        (compiled Feb  1 2013,16:14:44)
;
_computing_data_collection
;
        CrysAlisPro, Agilent Technologies,
        Version 1.171.36.28 (release 01-02-2013 CrysAlis171 .NET)
        (compiled Feb  1 2013,16:14:44)
;
_computing_data_reduction
;
        CrysAlisPro, Agilent Technologies,
        Version 1.171.36.28 (release 01-02-2013 CrysAlis171 .NET)
        (compiled Feb  1 2013,16:14:44)
;
_computing_structure_refinement 'SHELXL-2013 (Sheldrick, 2013)'
_diffrn_ambient_temperature 173(2)
_diffrn_detector_area_resol_mean 16.0965
_diffrn_measured_fraction_theta_full 0.937
_diffrn_measured_fraction_theta_max 0.986
_diffrn_measurement_device_type 'SuperNova, Single source at offset, Eos'
_diffrn_measurement_method '\w scans'
_diffrn_orient_matrix_UB_11 -0.047597
_diffrn_orient_matrix_UB_12 -0.0000553
_diffrn_orient_matrix_UB_13 0.0380678
_diffrn_orient_matrix_UB_21 0.0299098
_diffrn_orient_matrix_UB_22 -0.0607307
_diffrn_orient_matrix_UB_23 0.0134842
_diffrn_orient_matrix_UB_31 0.1270047
_diffrn_orient_matrix_UB_32 0.0011113
_diffrn_orient_matrix_UB_33 0.0120066
_diffrn_radiation_monochromator mirror
_diffrn_radiation_type MoK\a
_diffrn_radiation_wavelength 0.71073
_diffrn_reflns_av_R_equivalents 0.08
_diffrn_reflns_Laue_measured_fraction_full 0.937
_diffrn_reflns_Laue_measured_fraction_max 0.986
_diffrn_reflns_limit_h_max 6
_diffrn_reflns_limit_h_min -6
_diffrn_reflns_limit_k_max 14
_diffrn_reflns_limit_k_min -14
_diffrn_reflns_limit_l_max 20
_diffrn_reflns_limit_l_min -20
_diffrn_reflns_number 4038
_diffrn_reflns_point_group_measured_fraction_full 0.937
_diffrn_reflns_point_group_measured_fraction_max 0.986
_diffrn_reflns_theta_full 25.242
_diffrn_reflns_theta_max 24.835
_diffrn_reflns_theta_min 1.744
_exptl_absorpt_coefficient_mu 0.744
_exptl_absorpt_correction_T_max 1
_exptl_absorpt_correction_T_min 0.72715
_exptl_absorpt_correction_type multi-scan
_exptl_absorpt_process_details
;
        CrysAlisPro, Agilent Technologies,
        Version 1.171.36.28 (release 01-02-2013 CrysAlis171 .NET)
        (compiled Feb  1 2013,16:14:44)
        Empirical absorption correction using spherical harmonics,
 implemented in SCALE3 ABSPACK scaling algorithm.
;
_exptl_crystal_colour 'light blue'
_exptl_crystal_density_diffrn 1.57
_exptl_crystal_description plate
_exptl_crystal_F_000 524
_exptl_crystal_size_max 0.4358
_exptl_crystal_size_mid 0.0909
_exptl_crystal_size_min 0.0164
_refine_diff_density_max 0.817
_refine_diff_density_min -0.687
_refine_diff_density_rms 0.165
_refine_ls_extinction_method none
_refine_ls_goodness_of_fit_ref 1.237
_refine_ls_hydrogen_treatment constr
_refine_ls_matrix_type full
_refine_ls_number_parameters 265
_refine_ls_number_reflns 4038
_refine_ls_number_restraints 0
_refine_ls_restrained_S_all 1.237
_refine_ls_R_factor_all 0.0819
_refine_ls_R_factor_gt 0.0718
_refine_ls_shift/su_max 0
_refine_ls_shift/su_mean 0
_refine_ls_structure_factor_coef Fsqd
_refine_ls_weighting_details 'w=1/[\s^2^(Fo^2^)+(0.0681P)^2^+10.4224P] where P=(Fo^2^+2Fc^2^)/3'
_refine_ls_weighting_scheme calc
_refine_ls_wR_factor_gt 0.2129
_refine_ls_wR_factor_ref 0.2173
_reflns_number_gt 3495
_reflns_number_total 4038
_reflns_threshold_expression 'I > 2\s(I)'
_cod_data_source_file c3ra46784h.txt
_cod_data_source_block 13sd037
_cod_database_code 7239441

loop_
_symmetry_equiv_pos_as_xyz
'x, y, z'
'-x, -y, -z'

loop_
_atom_site_label
_atom_site_type_symbol
_atom_site_fract_x
_atom_site_fract_y
_atom_site_fract_z
_atom_site_U_iso_or_equiv
_atom_site_adp_type
_atom_site_occupancy
_atom_site_calc_flag
S1 S 0.8225(5) 0.0877(2) 0.74382(14) 0.0246(5) Uani 1 d
S2 S 1.3094(4) 0.32991(19) 0.74557(14) 0.0222(5) Uani 1 d
S5 S 1.5749(5) 0.1469(2) 0.98829(14) 0.0246(5) Uani 1 d
S4 S 1.2162(5) 0.12093(19) 0.86890(14) 0.0235(5) Uani 1 d
S3 S 0.9122(5) 0.3050(2) 0.62715(14) 0.0254(5) Uani 1 d
S6 S 1.6649(4) 0.3843(2) 0.85026(15) 0.0258(6) Uani 1 d
S7 S 0.1291(5) 0.1383(2) 0.44203(16) 0.0343(6) Uani 1 d
C1 C 0.3710(18) 0.1074(8) 0.5596(6) 0.024(2) Uani 1 d
C2 C 0.4932(17) 0.0679(7) 0.6364(6) 0.023(2) Uani 1 d
N4 N 0.2086(16) 0.0581(7) 0.5327(5) 0.031(2) Uani 1 d
C6 C 0.4152(18) 0.2116(8) 0.5031(6) 0.027(2) Uani 1 d
C15 C 1.2418(19) 0.5685(8) 0.8093(6) 0.031(2) Uani 1 d
H15A H 1.1359 0.5081 0.8234 0.037 Uiso 1 calc
H15B H 1.2617 0.5901 0.8574 0.037 Uiso 1 calc
C14 C 1.5104(18) 0.5216(8) 0.7830(6) 0.027(2) Uani 1 d
H14A H 1.6251 0.5772 0.7781 0.032 Uiso 1 calc
H14B H 1.4927 0.5139 0.7298 0.032 Uiso 1 calc
C5 C 0.5825(18) 0.2772(8) 0.5229(5) 0.024(2) Uani 1 d
C18 C 0.4565(18) -0.0359(8) 0.6949(6) 0.026(2) Uani 1 d
C3 C 0.6578(17) 0.1312(7) 0.6534(5) 0.022(2) Uani 1 d
N2 N 0.4406(19) -0.1188(8) 0.7445(6) 0.044(2) Uani 1 d
C10 C 1.4213(18) 0.1996(8) 0.8954(6) 0.025(2) Uani 1 d
C4 C 0.7007(18) 0.2364(7) 0.5971(6) 0.022(2) Uani 1 d
C8 C 1.1438(17) 0.2164(7) 0.7732(5) 0.023(2) Uani 1 d
C12 C 1.139(2) 0.2734(10) 1.0421(7) 0.044(3) Uani 1 d
H12A H 0.9868 0.2687 1.0777 0.052 Uiso 1 calc
H12B H 1.0706 0.3072 0.9867 0.052 Uiso 1 calc
C7 C 0.9793(17) 0.2048(7) 0.7213(5) 0.0204(19) Uani 1 d
N3 N 0.2936(16) 0.2392(7) 0.4335(5) 0.032(2) Uani 1 d
C17 C 0.632(2) 0.3803(9) 0.4670(6) 0.033(2) Uani 1 d
C16 C 1.100(2) 0.6719(9) 0.7449(8) 0.053(4) Uani 1 d
H16A H 1.2107 0.7294 0.7279 0.079 Uiso 1 calc
H16B H 0.9358 0.7044 0.7655 0.079 Uiso 1 calc
H16C H 1.0623 0.6488 0.6995 0.079 Uiso 1 calc
C9 C 1.4570(17) 0.2974(8) 0.8391(5) 0.023(2) Uani 1 d
C11 C 1.295(2) 0.1542(9) 1.0533(6) 0.033(2) Uani 1 d
H11A H 1.1765 0.1068 1.0441 0.039 Uiso 1 calc
H11B H 1.3582 0.1202 1.1092 0.039 Uiso 1 calc
N1 N 0.678(2) 0.4647(8) 0.4239(6) 0.050(3) Uani 1 d
C13 C 1.298(2) 0.3512(9) 1.0593(8) 0.046(3) Uani 1 d
H13A H 1.3661 0.3183 1.114 0.07 Uiso 1 calc
H13B H 1.1864 0.4267 1.0524 0.07 Uiso 1 calc
H13C H 1.4439 0.3593 1.0225 0.07 Uiso 1 calc

loop_
_atom_site_aniso_label
_atom_site_aniso_U_11
_atom_site_aniso_U_22
_atom_site_aniso_U_33
_atom_site_aniso_U_23
_atom_site_aniso_U_13
_atom_site_aniso_U_12
S1 0.0241(13) 0.0243(12) 0.0256(12) -0.0051(9) -0.0048(10) -0.0081(10)
S2 0.0189(12) 0.0228(11) 0.0254(12) -0.0059(9) -0.0007(9) -0.0079(9)
S5 0.0199(12) 0.0274(12) 0.0271(12) -0.0088(10) -0.0051(10) -0.0043(10)
S4 0.0218(12) 0.0247(12) 0.0246(12) -0.0058(10) -0.0032(10) -0.0084(10)
S3 0.0241(13) 0.0266(12) 0.0248(12) -0.0045(10) -0.0027(10) -0.0091(10)
S6 0.0158(12) 0.0230(12) 0.0409(14) -0.0114(10) -0.0045(10) -0.0056(10)
S7 0.0316(14) 0.0394(15) 0.0356(14) -0.0188(12) -0.0112(12) -0.0016(11)
C1 0.018(5) 0.023(5) 0.034(5) -0.016(4) -0.001(4) 0.004(4)
C2 0.018(5) 0.023(5) 0.031(5) -0.011(4) -0.001(4) -0.003(4)
N4 0.021(4) 0.035(5) 0.046(5) -0.023(4) -0.005(4) -0.004(4)
C6 0.023(5) 0.028(5) 0.030(5) -0.014(4) -0.005(4) 0.007(4)
C15 0.028(5) 0.021(5) 0.047(6) -0.016(4) -0.008(5) -0.004(4)
C14 0.025(5) 0.024(5) 0.038(6) -0.015(4) -0.002(4) -0.011(4)
C5 0.021(5) 0.030(5) 0.021(5) -0.010(4) 0.002(4) -0.003(4)
C18 0.025(5) 0.022(5) 0.037(6) -0.013(5) -0.007(4) -0.008(4)
C3 0.016(5) 0.022(5) 0.030(5) -0.016(4) -0.002(4) 0.005(4)
N2 0.049(6) 0.033(5) 0.053(6) -0.012(5) -0.006(5) -0.018(5)
C10 0.015(5) 0.033(5) 0.030(5) -0.013(4) -0.004(4) -0.007(4)
C4 0.020(5) 0.020(4) 0.028(5) -0.010(4) 0.006(4) -0.004(4)
C8 0.017(5) 0.021(5) 0.026(5) -0.006(4) -0.002(4) 0.001(4)
C12 0.032(6) 0.058(7) 0.049(7) -0.032(6) -0.005(5) -0.002(5)
C7 0.018(5) 0.019(4) 0.024(5) -0.007(4) 0.002(4) -0.003(4)
N3 0.031(5) 0.036(5) 0.031(5) -0.017(4) -0.007(4) 0.000(4)
C17 0.033(6) 0.043(6) 0.018(5) -0.008(5) -0.004(4) 0.000(5)
C16 0.043(7) 0.022(5) 0.088(10) -0.009(6) -0.019(7) -0.004(5)
C9 0.012(4) 0.030(5) 0.028(5) -0.008(4) -0.006(4) -0.009(4)
C11 0.032(6) 0.049(6) 0.025(5) -0.018(5) 0.003(4) -0.018(5)
N1 0.064(7) 0.042(6) 0.034(5) 0.000(5) -0.001(5) -0.008(5)
C13 0.048(7) 0.036(6) 0.061(8) -0.028(6) 0.000(6) 0.000(5)

loop_
_atom_type_symbol
_atom_type_description
_atom_type_scat_dispersion_real
_atom_type_scat_dispersion_imag
_atom_type_scat_source
C C 0.0033 0.0016 'International Tables Vol C Tables 4.2.6.8 and 6.1.1.4'
H H 0 0 'International Tables Vol C Tables 4.2.6.8 and 6.1.1.4'
N N 0.0061 0.0033 'International Tables Vol C Tables 4.2.6.8 and 6.1.1.4'
S S 0.1246 0.1234 'International Tables Vol C Tables 4.2.6.8 and 6.1.1.4'

loop_
_exptl_crystal_face_index_h
_exptl_crystal_face_index_k
_exptl_crystal_face_index_l
_exptl_crystal_face_perp_dist
0 -1 0 0.0082
0 1 0 0.0082
0 0 -1 0.0405
0 0 1 0.0405
7 4 0 0.2151
-7 -4 0 0.2151

loop_
_geom_angle_atom_site_label_1
_geom_angle_atom_site_label_2
_geom_angle_atom_site_label_3
_geom_angle
C3 S1 C7 95.4(4)
C8 S2 C9 95.3(4)
C10 S5 C11 101.3(5)
C8 S4 C10 95.2(4)
C4 S3 C7 95.9(4)
C9 S6 C14 101.0(4)
N4 S7 N3 100.3(4)
N4 C1 C2 127.0(9)
N4 C1 C6 113.2(8)
C2 C1 C6 119.8(8)
C3 C2 C1 118.5(8)
C3 C2 C18 119.5(8)
C1 C2 C18 122.0(8)
C1 N4 S7 106.5(7)
N3 C6 C1 114.4(9)
N3 C6 C5 124.9(9)
C1 C6 C5 120.6(8)
C16 C15 C14 111.6(9)
C16 C15 H15A 109.3
C14 C15 H15A 109.3
C16 C15 H15B 109.3
C14 C15 H15B 109.3
H15A C15 H15B 108
C15 C14 S6 113.5(7)
C15 C14 H14A 108.9
S6 C14 H14A 108.9
C15 C14 H14B 108.9
S6 C14 H14B 108.9
H14A C14 H14B 107.7
C4 C5 C17 120.2(9)
C4 C5 C6 118.4(8)
C17 C5 C6 121.4(8)
N2 C18 C2 175.6(10)
C2 C3 C4 121.8(8)
C2 C3 S1 121.7(7)
C4 C3 S1 116.5(7)
C9 C10 S5 123.7(7)
C9 C10 S4 116.6(7)
S5 C10 S4 119.7(6)
C5 C4 C3 120.9(9)
C5 C4 S3 122.9(7)
C3 C4 S3 116.2(7)
C7 C8 S2 120.3(7)
C7 C8 S4 124.3(7)
S2 C8 S4 115.4(5)
C11 C12 C13 112.9(9)
C11 C12 H12A 109
C13 C12 H12A 109
C11 C12 H12B 109
C13 C12 H12B 109
H12A C12 H12B 107.8
C8 C7 S3 121.8(7)
C8 C7 S1 122.2(7)
S3 C7 S1 116.0(5)
C6 N3 S7 105.5(7)
N1 C17 C5 177.3(11)
C15 C16 H16A 109.5
C15 C16 H16B 109.5
H16A C16 H16B 109.5
C15 C16 H16C 109.5
H16A C16 H16C 109.5
H16B C16 H16C 109.5
C10 C9 S6 124.5(7)
C10 C9 S2 117.1(7)
S6 C9 S2 118.0(5)
C12 C11 S5 114.7(8)
C12 C11 H11A 108.6
S5 C11 H11A 108.6
C12 C11 H11B 108.6
S5 C11 H11B 108.6
H11A C11 H11B 107.6
C12 C13 H13A 109.5
C12 C13 H13B 109.5
H13A C13 H13B 109.5
C12 C13 H13C 109.5
H13A C13 H13C 109.5
H13B C13 H13C 109.5

loop_
_geom_bond_atom_site_label_1
_geom_bond_atom_site_label_2
_geom_bond_distance
S1 C3 1.730(9)
S1 C7 1.754(9)
S2 C8 1.742(9)
S2 C9 1.755(9)
S5 C10 1.736(9)
S5 C11 1.827(10)
S4 C8 1.747(9)
S4 C10 1.764(9)
S3 C4 1.725(9)
S3 C7 1.744(9)
S6 C9 1.744(9)
S6 C14 1.808(9)
S7 N4 1.625(9)
S7 N3 1.635(9)
C1 N4 1.328(12)
C1 C2 1.427(13)
C1 C6 1.429(14)
C2 C3 1.383(12)
C2 C18 1.428(13)
C6 N3 1.327(12)
C6 C5 1.437(13)
C15 C16 1.513(14)
C15 C14 1.520(13)
C15 H15A 0.99
C15 H15B 0.99
C14 H14A 0.99
C14 H14B 0.99
C5 C4 1.378(13)
C5 C17 1.424(14)
C18 N2 1.146(13)
C3 C4 1.433(13)
C10 C9 1.357(13)
C8 C7 1.348(12)
C12 C11 1.509(15)
C12 C13 1.509(15)
C12 H12A 0.99
C12 H12B 0.99
C17 N1 1.156(14)
C16 H16A 0.98
C16 H16B 0.98
C16 H16C 0.98
C11 H11A 0.99
C11 H11B 0.99
C13 H13A 0.98
C13 H13B 0.98
C13 H13C 0.98

loop_
_geom_torsion_atom_site_label_1
_geom_torsion_atom_site_label_2
_geom_torsion_atom_site_label_3
_geom_torsion_atom_site_label_4
_geom_torsion
N4 C1 C2 C3 179.8(9)
C6 C1 C2 C3 -1.6(13)
N4 C1 C2 C18 1.7(15)
C6 C1 C2 C18 -179.7(9)
C2 C1 N4 S7 -179.9(8)
C6 C1 N4 S7 1.5(10)
N3 S7 N4 C1 -0.7(7)
N4 C1 C6 N3 -1.8(12)
C2 C1 C6 N3 179.4(8)
N4 C1 C6 C5 178.9(8)
C2 C1 C6 C5 0.2(14)
C16 C15 C14 S6 -169.8(7)
C9 S6 C14 C15 66.5(7)
N3 C6 C5 C4 -178.5(9)
C1 C6 C5 C4 0.7(13)
N3 C6 C5 C17 -0.2(15)
C1 C6 C5 C17 178.9(9)
C1 C2 C3 C4 2.2(13)
C18 C2 C3 C4 -179.6(9)
C1 C2 C3 S1 -178.0(7)
C18 C2 C3 S1 0.2(12)
C7 S1 C3 C2 -179.8(8)
C7 S1 C3 C4 0.0(7)
C11 S5 C10 C9 116.7(9)
C11 S5 C10 S4 -66.1(7)
C8 S4 C10 C9 -0.8(8)
C8 S4 C10 S5 -178.3(6)
C17 C5 C4 C3 -178.4(9)
C6 C5 C4 C3 -0.1(13)
C17 C5 C4 S3 0.0(13)
C6 C5 C4 S3 178.3(7)
C2 C3 C4 C5 -1.4(14)
S1 C3 C4 C5 178.7(7)
C2 C3 C4 S3 -179.9(7)
S1 C3 C4 S3 0.3(10)
C7 S3 C4 C5 -178.8(8)
C7 S3 C4 C3 -0.4(8)
C9 S2 C8 C7 176.1(8)
C9 S2 C8 S4 -5.9(6)
C10 S4 C8 C7 -177.5(8)
C10 S4 C8 S2 4.6(6)
S2 C8 C7 S3 -3.2(11)
S4 C8 C7 S3 178.9(5)
S2 C8 C7 S1 176.1(5)
S4 C8 C7 S1 -1.7(12)
C4 S3 C7 C8 179.8(8)
C4 S3 C7 S1 0.4(6)
C3 S1 C7 C8 -179.7(8)
C3 S1 C7 S3 -0.3(6)
C1 C6 N3 S7 1.2(10)
C5 C6 N3 S7 -179.6(8)
N4 S7 N3 C6 -0.3(7)
S5 C10 C9 S6 1.0(13)
S4 C10 C9 S6 -176.3(5)
S5 C10 C9 S2 174.1(5)
S4 C10 C9 S2 -3.2(11)
C14 S6 C9 C10 -153.6(9)
C14 S6 C9 S2 33.4(7)
C8 S2 C9 C10 5.4(8)
C8 S2 C9 S6 179.0(6)
C13 C12 C11 S5 -61.5(11)
C10 S5 C11 C12 -62.6(8)
